data_4134767
loop_
_publ_author_name
'Zeman, Charles J.'
'Shen, Yu-Hsuan'
'Heller, Jessica'
'Abboud, Khalil A.'
'Schanze, Kirk S.'
'Veige, Adam S.'

_publ_section_title
;
 Excited State Turn-On of Aurophilicity and Tunability of Relativistic
 Effects in a Series of Digold Triazolates Synthesized via iClick.
;
_journal_name_full 'Journal of the American Chemical Society'
_journal_paper_doi 10.1021/jacs.0c01624
_journal_year 2020
_chemical_formula_sum 'C25.5 H22 Au Cl3 N3 P S'
_chemical_formula_weight 736.81
_space_group_crystal_system monoclinic
_space_group_IT_number 14
_space_group_name_Hall '-P 2ybc'
_space_group_name_H-M_alt 'P 1 21/c 1'
_atom_sites_solution_hydrogens mixed
_atom_sites_solution_primary direct
_atom_sites_solution_secondary difmap
_audit_creation_method SHELXL-2018/3
_audit_update_record
; 
2019-09-19 # Formatted by publCIF 
  
;
_cell_angle_alpha 90
_cell_angle_beta 111.0532(11)
_cell_angle_gamma 90
_cell_formula_units_Z 8
_cell_length_a 14.4013(5)
_cell_length_b 22.8626(8)
_cell_length_c 17.4326(5)
_cell_measurement_reflns_used 9732
_cell_measurement_temperature 173(2)
_cell_measurement_theta_max 31.88
_cell_measurement_theta_min 2.18
_cell_volume 5356.6(3)
_computing_cell_refinement 'Bruker APEX3 (Bruker, 2014)'
_computing_data_collection 'Bruker APEX3 (Bruker, 2014)'
_computing_data_reduction 'Bruker Apex3 SAINT (Bruker, 2014)'
_computing_molecular_graphics 'XP in SHELXTL-plus, Bruker 2014'
_computing_publication_material 'SHELXL2014/7, Sheldrick, G. M. 2014'
_computing_structure_refinement 'SHELXL2014/7, Sheldrick G. M. 2014'
_computing_structure_solution 'SHELXL2014/7, Sheldrick G. M. 2014'
_diffrn_ambient_temperature 100(2)
_diffrn_measured_fraction_theta_full 0.998
_diffrn_measured_fraction_theta_max 0.938
_diffrn_measurement_device_type 'Bruker D8 Venture'
_diffrn_measurement_method 'phi and omega scans'
_diffrn_radiation_type MoK\a
_diffrn_radiation_wavelength 0.71073
_diffrn_reflns_av_R_equivalents 0.0534
_diffrn_reflns_av_unetI/netI 0.0339
_diffrn_reflns_Laue_measured_fraction_full 0.998
_diffrn_reflns_Laue_measured_fraction_max 0.938
_diffrn_reflns_limit_h_max 22
_diffrn_reflns_limit_h_min -21
_diffrn_reflns_limit_k_max 35
_diffrn_reflns_limit_k_min -35
_diffrn_reflns_limit_l_max 25
_diffrn_reflns_limit_l_min -26
_diffrn_reflns_number 188156
_diffrn_reflns_point_group_measured_fraction_full 0.998
_diffrn_reflns_point_group_measured_fraction_max 0.938
_diffrn_reflns_theta_full 25.242
_diffrn_reflns_theta_max 33.291
_diffrn_reflns_theta_min 1.815
_diffrn_source 'I\mS microsource 3.0'
_exptl_absorpt_coefficient_mu 5.950
_exptl_absorpt_correction_T_max 0.8588
_exptl_absorpt_correction_T_min 0.5166
_exptl_absorpt_correction_type integration
_exptl_absorpt_process_details 'Sheldrick, G. M., sadabs (2014). Acta Cryst. C71, 3--8.'
_exptl_crystal_colour colourless
_exptl_crystal_density_diffrn 1.827
_exptl_crystal_description needle
_exptl_crystal_F_000 2856
_exptl_crystal_size_max 0.202
_exptl_crystal_size_mid 0.084
_exptl_crystal_size_min 0.037
_exptl_transmission_factor_max 0.3402
_exptl_transmission_factor_min 0.2516
_refine_diff_density_max 5.391
_refine_diff_density_min -2.311
_refine_diff_density_rms 0.177
_refine_ls_extinction_method none
_refine_ls_goodness_of_fit_ref 1.044
_refine_ls_hydrogen_treatment mixed
_refine_ls_matrix_type full
_refine_ls_number_parameters 585
_refine_ls_number_reflns 19408
_refine_ls_number_restraints 8
_refine_ls_restrained_S_all 1.045
_refine_ls_R_factor_all 0.0507
_refine_ls_R_factor_gt 0.0386
_refine_ls_shift/su_max 0.005
_refine_ls_shift/su_mean 0.000
_refine_ls_structure_factor_coef Fsqd
_refine_ls_weighting_details 'w=1/[\s^2^(Fo^2^)+(0.0358P)^2^+26.5032P] where P=(Fo^2^+2Fc^2^)/3'
_refine_ls_weighting_scheme calc
_refine_ls_wR_factor_gt 0.0878
_refine_ls_wR_factor_ref 0.0939
_reflns_Friedel_coverage 0.000
_reflns_number_gt 16243
_reflns_number_total 19408
_reflns_threshold_expression 'I > 2\s(I)'
_cod_data_source_file ja0c01624_si_004.cif
_cod_data_source_block shen5
_cod_original_sg_symbol_H-M 'P 21/c'
_cod_original_formula_sum 'C25.50 H22 Au Cl3 N3 P S'
_cod_database_code 4134767
_shelx_shelxl_version_number 2018/3
_shelx_space_group_comment
; 
The symmetry employed for this shelxl refinement is uniquely defined 
by the following loop, which should always be used as a source of 
symmetry information in preference to the above space-group names. 
They are only intended as comments. 
;
_shelx_estimated_absorpt_t_min 0.379
_shelx_estimated_absorpt_t_max 0.810
_publcif_funding_html
;
;

loop_
_space_group_symop_operation_xyz
'x, y, z'
'-x, y+1/2, -z+1/2'
'-x, -y, -z'
'x, -y-1/2, z-1/2'

loop_
_atom_site_label
_atom_site_type_symbol
_atom_site_fract_x
_atom_site_fract_y
_atom_site_fract_z
_atom_site_U_iso_or_equiv
_atom_site_adp_type
_atom_site_occupancy
_atom_site_site_symmetry_order
_atom_site_calc_flag
_atom_site_refinement_flags_posn
_atom_site_refinement_flags_adp
_atom_site_refinement_flags_occupancy
_atom_site_disorder_assembly
_atom_site_disorder_group
Au1A Au 0.70860(2) 0.96610(2) 1.21062(2) 0.01578(3) Uani 1 1 d . . . . .
P1A P 0.58743(7) 0.90628(4) 1.22382(6) 0.01615(16) Uani 1 1 d . . . . .
S1A S 0.75431(8) 1.09833(5) 1.33851(7) 0.0289(2) Uani 1 1 d . . . . .
N1A N 0.8548(2) 1.01531(15) 1.14093(19) 0.0186(6) Uani 1 1 d . . . . .
H1A H 0.839(4) 0.991(3) 1.100(4) 0.034(15) Uiso 1 1 d . . . . .
N2A N 0.9247(3) 1.05616(16) 1.1463(2) 0.0239(7) Uani 1 1 d . . . . .
N3A N 0.9327(3) 1.08925(16) 1.2105(2) 0.0250(7) Uani 1 1 d . . . . .
C1A C 0.8150(3) 1.02065(16) 1.2000(2) 0.0165(6) Uani 1 1 d . . . . .
C2A C 0.8673(3) 1.06860(16) 1.2445(2) 0.0191(7) Uani 1 1 d . . . . .
C3A C 0.8624(3) 1.09563(17) 1.3184(2) 0.0208(7) Uani 1 1 d . . . . .
C4A C 0.9396(3) 1.12206(19) 1.3823(2) 0.0234(7) Uani 1 1 d . . . . .
H4A H 1.005632 1.125651 1.383051 0.028 Uiso 1 1 calc R U . . .
C5A C 0.9086(4) 1.1428(2) 1.4454(3) 0.0308(9) Uani 1 1 d . . . . .
H5A H 0.951930 1.161610 1.493562 0.037 Uiso 1 1 calc R U . . .
C6A C 0.8107(4) 1.1333(2) 1.4303(3) 0.0295(9) Uani 1 1 d . . . . .
H6A H 0.777545 1.144632 1.466277 0.035 Uiso 1 1 calc R U . . .
C11A C 0.5280(3) 0.94039(16) 1.2887(2) 0.0178(6) Uani 1 1 d . . . . .
C12A C 0.5841(3) 0.97955(17) 1.3489(2) 0.0229(7) Uani 1 1 d . . . . .
H12B H 0.651936 0.986341 1.356757 0.027 Uiso 1 1 calc R U . . .
C13A C 0.5404(4) 1.00874(19) 1.3977(3) 0.0273(8) Uani 1 1 d . . . . .
H13B H 0.578719 1.035566 1.438427 0.033 Uiso 1 1 calc R U . . .
C14A C 0.4420(4) 0.99893(19) 1.3873(3) 0.0289(9) Uani 1 1 d . . . . .
H14B H 0.412699 1.018872 1.420748 0.035 Uiso 1 1 calc R U . . .
C15A C 0.3860(3) 0.9599(2) 1.3278(3) 0.0295(9) Uani 1 1 d . . . . .
H15B H 0.318127 0.953514 1.320204 0.035 Uiso 1 1 calc R U . . .
C16A C 0.4286(3) 0.92985(19) 1.2789(3) 0.0244(8) Uani 1 1 d . . . . .
H16B H 0.390389 0.902379 1.239251 0.029 Uiso 1 1 calc R U . . .
C21A C 0.6323(3) 0.83601(16) 1.2712(2) 0.0187(7) Uani 1 1 d . . . . .
C23A C 0.7646(4) 0.7648(2) 1.3181(3) 0.0313(9) Uani 1 1 d . . . . .
H23B H 0.829438 0.752157 1.323309 0.038 Uiso 1 1 calc R U . . .
C24A C 0.7075(4) 0.73076(19) 1.3503(3) 0.0320(10) Uani 1 1 d . . . . .
H24B H 0.733852 0.695546 1.378722 0.038 Uiso 1 1 calc R U . . .
C25A C 0.6122(4) 0.74821(19) 1.3411(3) 0.0301(9) Uani 1 1 d . . . . .
H25B H 0.572346 0.724235 1.361414 0.036 Uiso 1 1 calc R U . . .
C22A C 0.7276(3) 0.81695(19) 1.2784(3) 0.0254(8) Uani 1 1 d . . . . .
H26B H 0.766900 0.839804 1.256070 0.030 Uiso 1 1 calc R U . . .
C26A C 0.5746(3) 0.80066(18) 1.3022(2) 0.0239(8) Uani 1 1 d . . . . .
H26C H 0.509248 0.812609 1.296538 0.029 Uiso 1 1 calc R U . . .
C31A C 0.4865(2) 0.88698(15) 1.12770(18) 0.0212(7) Uiso 0.710(9) 1 d G . P A 1
C32A C 0.4917(2) 0.83594(14) 1.0861(2) 0.0212(7) Uiso 0.710(9) 1 d G . P A 1
H32B H 0.546767 0.810283 1.108191 0.025 Uiso 0.710(9) 1 calc R U P A 1
C33A C 0.4162(3) 0.82243(13) 1.0121(2) 0.0212(7) Uiso 0.710(9) 1 d G . P A 1
H33B H 0.419707 0.787547 0.983692 0.025 Uiso 0.710(9) 1 calc R U P A 1
C34A C 0.3356(2) 0.85997(16) 0.97979(17) 0.0212(7) Uiso 0.710(9) 1 d G . P A 1
H34B H 0.283986 0.850739 0.929242 0.025 Uiso 0.710(9) 1 calc R U P A 1
C35A C 0.3304(2) 0.91101(15) 1.0214(2) 0.0212(7) Uiso 0.710(9) 1 d G . P A 1
H35B H 0.275323 0.936666 0.999291 0.025 Uiso 0.710(9) 1 calc R U P A 1
C36A C 0.4059(3) 0.92452(14) 1.0954(2) 0.0212(7) Uiso 0.710(9) 1 d G . P A 1
H36B H 0.402383 0.959403 1.123790 0.025 Uiso 0.710(9) 1 calc R U P A 1
C31C C 0.4869(7) 0.8951(5) 1.1270(6) 0.032(2) Uiso 0.290(9) 1 d G . P A 2
C32C C 0.4528(8) 0.8399(4) 1.0963(6) 0.032(2) Uiso 0.290(9) 1 d G . P A 2
H32C H 0.486152 0.805961 1.124292 0.038 Uiso 0.290(9) 1 calc R U P A 2
C33C C 0.3698(8) 0.8343(4) 1.0247(6) 0.032(2) Uiso 0.290(9) 1 d G . P A 2
H33C H 0.346418 0.796607 1.003692 0.038 Uiso 0.290(9) 1 calc R U P A 2
C34C C 0.3209(7) 0.8840(5) 0.9837(5) 0.032(2) Uiso 0.290(9) 1 d G . P A 2
H34C H 0.264205 0.880189 0.934743 0.038 Uiso 0.290(9) 1 calc R U P A 2
C35C C 0.3551(8) 0.9392(4) 1.0144(6) 0.032(2) Uiso 0.290(9) 1 d G . P A 2
H35C H 0.321725 0.973124 0.986392 0.038 Uiso 0.290(9) 1 calc R U P A 2
C36C C 0.4381(8) 0.9447(4) 1.0860(6) 0.032(2) Uiso 0.290(9) 1 d G . P A 2
H36C H 0.461459 0.982479 1.106991 0.038 Uiso 0.290(9) 1 calc R U P A 2
Au1B Au 0.79927(2) 0.89686(2) 0.75945(2) 0.01974(4) Uani 1 1 d . . . . .
P1B P 0.75444(8) 0.86016(4) 0.62948(6) 0.01902(18) Uani 1 1 d . . . . .
N1B N 0.9245(2) 0.93790(15) 0.93131(19) 0.0209(6) Uani 1 1 d . . . . .
H1B H 0.978368 0.937957 0.918602 0.025 Uiso 1 1 calc R U . . .
N2B N 0.9251(3) 0.95125(16) 1.0059(2) 0.0233(7) Uani 1 1 d . . . . .
N3B N 0.8332(3) 0.94682(14) 1.00249(19) 0.0201(6) Uani 1 1 d . . . . .
C1B C 0.8328(3) 0.92419(16) 0.8768(2) 0.0180(6) Uani 1 1 d . . . . .
C2B C 0.7744(3) 0.93070(16) 0.9247(2) 0.0174(6) Uani 1 1 d . . . . .
C3B C 0.6672(3) 0.9256(2) 0.9010(3) 0.0283(9) Uani 1 1 d . . . . .
C4B C 0.5909(2) 0.92038(13) 0.81671(17) 0.0079(5) Uani 1 1 d . . . . .
H4X H 0.599569 0.914576 0.765735 0.009 Uiso 0.554(6) 1 calc R U P B 1
H4Y H 0.609707 0.923964 0.769969 0.009 Uiso 0.446(6) 1 calc R U P B 2
S1B S 0.61522(16) 0.93391(11) 0.97630(14) 0.0316(7) Uiso 0.554(6) 1 d . . P B 1
C5B C 0.4937(7) 0.9270(4) 0.8346(6) 0.0316(7) Uiso 0.554(6) 1 d . . P B 1
H5B H 0.430527 0.926880 0.791468 0.038 Uiso 0.554(6) 1 calc R U P B 1
C6B C 0.5020(7) 0.9328(4) 0.9128(5) 0.0316(7) Uiso 0.554(6) 1 d . . P B 1
H6B H 0.446284 0.936066 0.929556 0.038 Uiso 0.554(6) 1 calc R U P B 1
S1C S 0.6055(3) 0.9032(2) 0.9595(3) 0.0523(11) Uiso 0.446(6) 1 d . . P B 2
C5C C 0.5038(12) 0.9115(7) 0.8079(10) 0.0523(11) Uiso 0.446(6) 1 d . . P B 2
H5C H 0.450952 0.910001 0.756111 0.063 Uiso 0.446(6) 1 calc R U P B 2
C6C C 0.4921(12) 0.9042(7) 0.8789(10) 0.0523(11) Uiso 0.446(6) 1 d . . P B 2
H6C H 0.429477 0.899959 0.885052 0.063 Uiso 0.446(6) 1 calc R U P B 2
C11B C 0.8061(3) 0.78775(17) 0.6307(2) 0.0216(7) Uani 1 1 d . . . . .
C12B C 0.7531(4) 0.74285(19) 0.5801(3) 0.0285(9) Uani 1 1 d . . . . .
H12A H 0.687619 0.749848 0.542188 0.034 Uiso 1 1 calc R U . . .
C13B C 0.7952(4) 0.6882(2) 0.5846(3) 0.0385(11) Uani 1 1 d . . . . .
H13A H 0.758423 0.657490 0.550264 0.046 Uiso 1 1 calc R U . . .
C14B C 0.8914(5) 0.6779(2) 0.6394(4) 0.0447(13) Uani 1 1 d . . . . .
H14A H 0.920406 0.640236 0.642038 0.054 Uiso 1 1 calc R U . . .
C15B C 0.9451(4) 0.7224(2) 0.6900(3) 0.0392(11) Uani 1 1 d . . . . .
H15A H 1.010543 0.715157 0.727699 0.047 Uiso 1 1 calc R U . . .
C16B C 0.9032(3) 0.7775(2) 0.6857(3) 0.0287(8) Uani 1 1 d . . . . .
H16A H 0.940252 0.808158 0.719799 0.034 Uiso 1 1 calc R U . . .
C21B C 0.6211(3) 0.84963(16) 0.5826(2) 0.0203(7) Uani 1 1 d . . . . .
C22B C 0.5713(3) 0.83183(18) 0.6336(3) 0.0249(8) Uani 1 1 d . . . . .
H22A H 0.606704 0.827261 0.690885 0.030 Uiso 1 1 calc R U . . .
C23B C 0.4697(4) 0.8207(2) 0.6007(3) 0.0313(9) Uani 1 1 d . . . . .
H23A H 0.435547 0.808729 0.635676 0.038 Uiso 1 1 calc R U . . .
C24B C 0.4183(3) 0.8269(2) 0.5174(3) 0.0318(9) Uani 1 1 d . . . . .
H24A H 0.349126 0.818631 0.494999 0.038 Uiso 1 1 calc R U . . .
C25B C 0.4672(4) 0.8452(2) 0.4665(3) 0.0321(9) Uani 1 1 d . . . . .
H25A H 0.431290 0.849757 0.409328 0.039 Uiso 1 1 calc R U . . .
C26B C 0.5682(3) 0.85695(19) 0.4985(3) 0.0257(8) Uani 1 1 d . . . . .
H26A H 0.601546 0.869911 0.463384 0.031 Uiso 1 1 calc R U . . .
C31B C 0.7943(3) 0.90347(17) 0.5599(2) 0.0209(7) Uani 1 1 d . . . . .
C32B C 0.8048(3) 0.8797(2) 0.4897(2) 0.0257(8) Uani 1 1 d . . . . .
H32A H 0.786538 0.840232 0.474956 0.031 Uiso 1 1 calc R U . . .
C33B C 0.8420(3) 0.9140(2) 0.4413(3) 0.0296(9) Uani 1 1 d . . . . .
H33A H 0.847989 0.897990 0.393018 0.036 Uiso 1 1 calc R U . . .
C34B C 0.8701(4) 0.9710(2) 0.4630(3) 0.0337(10) Uani 1 1 d . . . . .
H34A H 0.896740 0.993899 0.430273 0.040 Uiso 1 1 calc R U . . .
C35B C 0.8596(4) 0.9952(2) 0.5325(3) 0.0347(10) Uani 1 1 d . . . . .
H35A H 0.877925 1.034720 0.546935 0.042 Uiso 1 1 calc R U . . .
C36B C 0.8223(3) 0.96112(19) 0.5807(3) 0.0281(8) Uani 1 1 d . . . . .
H36A H 0.815730 0.977504 0.628634 0.034 Uiso 1 1 calc R U . . .
Cl1 Cl 0.71107(11) 0.27984(6) 0.36210(9) 0.0451(3) Uani 1 1 d D . . . .
Cl2 Cl 0.6940(2) 0.24857(16) 0.19694(12) 0.1084(11) Uani 1 1 d D . . . .
C41 C 0.7772(4) 0.2592(3) 0.2985(2) 0.0423(12) Uani 1 1 d D . . . .
H41X H 0.825795 0.290073 0.299446 0.051 Uiso 1 1 calc R U . . .
H41Y H 0.814355 0.222577 0.319450 0.051 Uiso 1 1 calc R U . . .
Cl3 Cl 0.8266(2) 0.41890(15) 0.36460(18) 0.0401(3) Uani 0.660(9) 1 d D . P C 1
Cl4 Cl 0.8824(3) 0.39995(13) 0.22064(14) 0.0401(3) Uani 0.660(9) 1 d D . P C 1
Cl3' Cl 0.8291(4) 0.4052(3) 0.3547(4) 0.0401(3) Uani 0.340(9) 1 d D . P C 2
Cl4' Cl 0.9069(5) 0.4100(3) 0.2195(3) 0.0401(3) Uani 0.340(9) 1 d D . P C 2
C42 C 0.8993(4) 0.4445(2) 0.3076(2) 0.0392(11) Uani 1 1 d D . . . .
H42X H 0.879978 0.485177 0.289566 0.047 Uiso 0.660(9) 1 calc R U P C 1
H42Y H 0.970454 0.444461 0.343377 0.047 Uiso 0.660(9) 1 calc R U P C 1
H42Z H 0.967441 0.450050 0.348098 0.047 Uiso 0.340(9) 1 calc R U P C 2
H42W H 0.869184 0.483648 0.291971 0.047 Uiso 0.340(9) 1 calc R U P C 2
Cl5 Cl -0.00797(12) 0.79145(6) 0.99405(10) 0.0488(3) Uani 1 1 d D . . . .
Cl6 Cl 0.11649(13) 0.75112(8) 0.90376(9) 0.0541(4) Uani 1 1 d D . . . .
C43 C 0.0684(4) 0.8117(2) 0.9394(4) 0.0495(14) Uani 1 1 d D . . . .
H43A H 0.124279 0.835660 0.975461 0.059 Uiso 1 1 calc R U . . .
H43B H 0.029417 0.836174 0.891869 0.059 Uiso 1 1 calc R U . . .

loop_
_atom_site_aniso_label
_atom_site_aniso_U_11
_atom_site_aniso_U_22
_atom_site_aniso_U_33
_atom_site_aniso_U_23
_atom_site_aniso_U_13
_atom_site_aniso_U_12
Au1A 0.01569(6) 0.01749(6) 0.01415(6) -0.00117(4) 0.00534(4) -0.00170(5)
P1A 0.0158(4) 0.0178(4) 0.0150(4) -0.0007(3) 0.0058(3) -0.0004(3)
S1A 0.0240(5) 0.0354(6) 0.0291(5) -0.0079(4) 0.0118(4) -0.0041(4)
N1A 0.0215(15) 0.0203(14) 0.0150(13) -0.0019(11) 0.0078(12) -0.0039(12)
N2A 0.0264(17) 0.0248(16) 0.0238(16) -0.0040(13) 0.0131(14) -0.0059(13)
N3A 0.0279(17) 0.0258(16) 0.0253(16) -0.0074(13) 0.0143(14) -0.0090(14)
C1A 0.0178(15) 0.0176(15) 0.0148(14) -0.0006(12) 0.0065(12) -0.0026(12)
C2A 0.0214(17) 0.0188(16) 0.0183(16) -0.0019(13) 0.0084(13) -0.0033(13)
C3A 0.0235(18) 0.0199(17) 0.0204(17) -0.0031(13) 0.0096(14) -0.0017(14)
C4A 0.0183(17) 0.032(2) 0.0200(17) -0.0041(15) 0.0066(14) -0.0032(15)
C5A 0.035(2) 0.031(2) 0.0244(19) -0.0078(17) 0.0079(17) -0.0002(18)
C6A 0.036(2) 0.031(2) 0.026(2) -0.0055(17) 0.0163(18) 0.0002(18)
C11A 0.0212(17) 0.0188(16) 0.0134(14) -0.0007(12) 0.0059(13) 0.0010(13)
C12A 0.0265(19) 0.0212(17) 0.0221(17) -0.0021(14) 0.0101(15) -0.0036(15)
C13A 0.040(2) 0.0225(18) 0.0206(18) -0.0045(15) 0.0127(17) -0.0016(17)
C14A 0.043(2) 0.027(2) 0.0219(18) -0.0001(15) 0.0174(18) 0.0088(18)
C15A 0.025(2) 0.041(2) 0.0244(19) -0.0003(17) 0.0118(16) 0.0065(18)
C16A 0.0217(18) 0.030(2) 0.0234(18) -0.0050(15) 0.0099(15) 0.0004(15)
C21A 0.0223(17) 0.0185(16) 0.0149(15) -0.0016(12) 0.0060(13) 0.0008(13)
C23A 0.035(2) 0.029(2) 0.028(2) -0.0019(17) 0.0081(18) 0.0139(18)
C24A 0.051(3) 0.0201(18) 0.0220(19) 0.0006(15) 0.0099(19) 0.0102(18)
C25A 0.046(3) 0.0220(19) 0.0237(19) 0.0026(15) 0.0145(18) -0.0009(18)
C22A 0.0270(19) 0.0249(19) 0.0241(18) -0.0015(15) 0.0091(15) 0.0074(15)
C26A 0.0257(19) 0.0253(19) 0.0213(17) 0.0009(14) 0.0092(15) -0.0013(15)
Au1B 0.02835(8) 0.01764(6) 0.01403(6) -0.00419(5) 0.00859(5) -0.00533(5)
P1B 0.0254(5) 0.0177(4) 0.0144(4) -0.0028(3) 0.0076(3) -0.0046(4)
N1B 0.0211(15) 0.0269(16) 0.0167(14) -0.0048(12) 0.0092(12) -0.0061(13)
N2B 0.0259(17) 0.0267(16) 0.0176(14) -0.0029(12) 0.0081(13) -0.0068(13)
N3B 0.0271(16) 0.0175(14) 0.0170(14) -0.0023(11) 0.0096(12) -0.0024(12)
C1B 0.0235(17) 0.0158(15) 0.0154(15) -0.0015(12) 0.0079(13) -0.0039(13)
C2B 0.0211(17) 0.0154(15) 0.0163(15) -0.0005(12) 0.0072(13) -0.0029(13)
C3B 0.0203(18) 0.031(2) 0.036(2) 0.0108(18) 0.0134(17) 0.0011(16)
C4B 0.0054(11) 0.0093(12) 0.0068(11) 0.0047(10) -0.0005(9) 0.0035(9)
C11B 0.0252(19) 0.0224(17) 0.0181(16) -0.0022(13) 0.0088(14) -0.0005(14)
C12B 0.035(2) 0.0239(19) 0.0248(19) -0.0058(15) 0.0090(17) -0.0006(17)
C13B 0.053(3) 0.025(2) 0.035(2) -0.0086(18) 0.013(2) 0.002(2)
C14B 0.058(3) 0.032(3) 0.046(3) 0.002(2) 0.021(3) 0.020(2)
C15B 0.032(2) 0.044(3) 0.039(3) 0.000(2) 0.009(2) 0.013(2)
C16B 0.027(2) 0.033(2) 0.0252(19) -0.0036(17) 0.0086(16) -0.0012(17)
C21B 0.0234(18) 0.0179(16) 0.0191(16) -0.0014(13) 0.0069(14) -0.0017(13)
C22B 0.032(2) 0.0226(18) 0.0222(17) 0.0011(14) 0.0127(16) -0.0017(16)
C23B 0.033(2) 0.030(2) 0.037(2) -0.0021(18) 0.0205(19) -0.0040(18)
C24B 0.024(2) 0.032(2) 0.040(2) -0.0029(19) 0.0105(18) 0.0007(17)
C25B 0.032(2) 0.033(2) 0.028(2) 0.0017(17) 0.0062(17) 0.0015(18)
C26B 0.031(2) 0.0245(19) 0.0213(17) 0.0019(15) 0.0095(16) -0.0026(16)
C31B 0.0218(17) 0.0230(17) 0.0175(16) 0.0000(13) 0.0066(14) -0.0061(14)
C32B 0.0245(19) 0.035(2) 0.0177(16) -0.0039(15) 0.0078(15) -0.0072(16)
C33B 0.024(2) 0.046(3) 0.0185(17) 0.0034(17) 0.0077(15) -0.0062(18)
C34B 0.029(2) 0.044(3) 0.027(2) 0.0123(19) 0.0082(17) -0.0086(19)
C35B 0.037(2) 0.028(2) 0.039(2) 0.0046(19) 0.013(2) -0.0084(19)
C36B 0.033(2) 0.0240(19) 0.028(2) 0.0024(16) 0.0117(17) -0.0046(16)
Cl1 0.0491(7) 0.0383(6) 0.0570(8) -0.0008(6) 0.0302(7) 0.0005(6)
Cl2 0.0955(17) 0.179(3) 0.0400(9) -0.0008(13) 0.0109(10) 0.0610(18)
C41 0.041(3) 0.045(3) 0.045(3) 0.007(2) 0.020(2) 0.007(2)
Cl3 0.0393(6) 0.0295(8) 0.0453(6) -0.0026(5) 0.0075(5) -0.0021(6)
Cl4 0.0393(6) 0.0295(8) 0.0453(6) -0.0026(5) 0.0075(5) -0.0021(6)
Cl3' 0.0393(6) 0.0295(8) 0.0453(6) -0.0026(5) 0.0075(5) -0.0021(6)
Cl4' 0.0393(6) 0.0295(8) 0.0453(6) -0.0026(5) 0.0075(5) -0.0021(6)
C42 0.033(2) 0.027(2) 0.050(3) 0.000(2) 0.005(2) 0.0001(19)
Cl5 0.0512(8) 0.0414(7) 0.0583(8) 0.0082(6) 0.0253(7) -0.0013(6)
Cl6 0.0649(10) 0.0594(9) 0.0410(7) 0.0051(6) 0.0226(7) 0.0021(7)
C43 0.070(4) 0.039(3) 0.047(3) 0.002(2) 0.030(3) -0.010(3)

loop_
_atom_type_symbol
_atom_type_description
_atom_type_scat_dispersion_real
_atom_type_scat_dispersion_imag
_atom_type_scat_source
C C 0.0033 0.0016 'International Tables Vol C Tables 4.2.6.8 and 6.1.1.4'
H H 0.0000 0.0000 'International Tables Vol C Tables 4.2.6.8 and 6.1.1.4'
N N 0.0061 0.0033 'International Tables Vol C Tables 4.2.6.8 and 6.1.1.4'
P P 0.1023 0.0942 'International Tables Vol C Tables 4.2.6.8 and 6.1.1.4'
S S 0.1246 0.1234 'International Tables Vol C Tables 4.2.6.8 and 6.1.1.4'
Cl Cl 0.1484 0.1585 'International Tables Vol C Tables 4.2.6.8 and 6.1.1.4'
Au Au -2.0133 8.8022 'International Tables Vol C Tables 4.2.6.8 and 6.1.1.4'

loop_
_geom_angle_atom_site_label_1
_geom_angle_atom_site_label_2
_geom_angle_atom_site_label_3
_geom_angle
_geom_angle_site_symmetry_1
_geom_angle_site_symmetry_3
_geom_angle_publ_flag
C1A Au1A P1A 178.76(11) . . ?
C31C P1A C21A 109.6(4) . . ?
C31C P1A C11A 104.1(4) . . ?
C21A P1A C11A 105.46(17) . . ?
C21A P1A C31A 103.79(17) . . ?
C11A P1A C31A 106.00(17) . . ?
C31C P1A Au1A 112.0(4) . . ?
C21A P1A Au1A 114.45(13) . . ?
C11A P1A Au1A 110.57(13) . . ?
C31A P1A Au1A 115.69(13) . . ?
C6A S1A C3A 92.7(2) . . ?
C1A N1A N2A 113.2(3) . . ?
C1A N1A H1A 128(4) . . ?
N2A N1A H1A 118(4) . . ?
N3A N2A N1A 106.9(3) . . ?
N2A N3A C2A 107.8(3) . . ?
N1A C1A C2A 101.7(3) . . ?
N1A C1A Au1A 123.6(3) . . ?
C2A C1A Au1A 134.7(3) . . ?
N3A C2A C1A 110.4(3) . . ?
N3A C2A C3A 119.9(3) . . ?
C1A C2A C3A 129.6(3) . . ?
C4A C3A C2A 127.7(4) . . ?
C4A C3A S1A 110.1(3) . . ?
C2A C3A S1A 122.2(3) . . ?
C3A C4A C5A 112.5(4) . . ?
C3A C4A H4A 123.7 . . ?
C5A C4A H4A 123.7 . . ?
C6A C5A C4A 113.2(4) . . ?
C6A C5A H5A 123.4 . . ?
C4A C5A H5A 123.4 . . ?
C5A C6A S1A 111.5(3) . . ?
C5A C6A H6A 124.2 . . ?
S1A C6A H6A 124.2 . . ?
C12A C11A C16A 119.4(3) . . ?
C12A C11A P1A 117.9(3) . . ?
C16A C11A P1A 122.6(3) . . ?
C11A C12A C13A 120.0(4) . . ?
C11A C12A H12B 120.0 . . ?
C13A C12A H12B 120.0 . . ?
C14A C13A C12A 120.5(4) . . ?
C14A C13A H13B 119.7 . . ?
C12A C13A H13B 119.7 . . ?
C13A C14A C15A 119.7(4) . . ?
C13A C14A H14B 120.1 . . ?
C15A C14A H14B 120.1 . . ?
C14A C15A C16A 120.6(4) . . ?
C14A C15A H15B 119.7 . . ?
C16A C15A H15B 119.7 . . ?
C15A C16A C11A 119.7(4) . . ?
C15A C16A H16B 120.2 . . ?
C11A C16A H16B 120.2 . . ?
C26A C21A C22A 119.0(4) . . ?
C26A C21A P1A 121.5(3) . . ?
C22A C21A P1A 119.5(3) . . ?
C22A C23A C24A 120.4(4) . . ?
C22A C23A H23B 119.8 . . ?
C24A C23A H23B 119.8 . . ?
C25A C24A C23A 119.9(4) . . ?
C25A C24A H24B 120.0 . . ?
C23A C24A H24B 120.0 . . ?
C24A C25A C26A 120.3(4) . . ?
C24A C25A H25B 119.9 . . ?
C26A C25A H25B 119.9 . . ?
C23A C22A C21A 120.0(4) . . ?
C23A C22A H26B 120.0 . . ?
C21A C22A H26B 120.0 . . ?
C25A C26A C21A 120.3(4) . . ?
C25A C26A H26C 119.8 . . ?
C21A C26A H26C 119.8 . . ?
C32A C31A C36A 120.0 . . ?
C32A C31A P1A 120.36(19) . . ?
C36A C31A P1A 119.61(19) . . ?
C31A C32A C33A 120.0 . . ?
C31A C32A H32B 120.0 . . ?
C33A C32A H32B 120.0 . . ?
C34A C33A C32A 120.0 . . ?
C34A C33A H33B 120.0 . . ?
C32A C33A H33B 120.0 . . ?
C35A C34A C33A 120.0 . . ?
C35A C34A H34B 120.0 . . ?
C33A C34A H34B 120.0 . . ?
C36A C35A C34A 120.0 . . ?
C36A C35A H35B 120.0 . . ?
C34A C35A H35B 120.0 . . ?
C35A C36A C31A 120.0 . . ?
C35A C36A H36B 120.0 . . ?
C31A C36A H36B 120.0 . . ?
C32C C31C C36C 120.0 . . ?
C32C C31C P1A 122.9(6) . . ?
C36C C31C P1A 116.9(6) . . ?
C33C C32C C31C 120.0 . . ?
C33C C32C H32C 120.0 . . ?
C31C C32C H32C 120.0 . . ?
C34C C33C C32C 120.0 . . ?
C34C C33C H33C 120.0 . . ?
C32C C33C H33C 120.0 . . ?
C33C C34C C35C 120.0 . . ?
C33C C34C H34C 120.0 . . ?
C35C C34C H34C 120.0 . . ?
C36C C35C C34C 120.0 . . ?
C36C C35C H35C 120.0 . . ?
C34C C35C H35C 120.0 . . ?
C35C C36C C31C 120.0 . . ?
C35C C36C H36C 120.0 . . ?
C31C C36C H36C 120.0 . . ?
C1B Au1B P1B 175.44(10) . . ?
C11B P1B C31B 106.26(19) . . ?
C11B P1B C21B 104.36(18) . . ?
C31B P1B C21B 108.09(18) . . ?
C11B P1B Au1B 110.83(13) . . ?
C31B P1B Au1B 114.79(13) . . ?
C21B P1B Au1B 111.85(13) . . ?
N2B N1B C1B 113.5(3) . . ?
N2B N1B H1B 123.2 . . ?
C1B N1B H1B 123.2 . . ?
N3B N2B N1B 106.6(3) . . ?
N2B N3B C2B 108.8(3) . . ?
N1B C1B C2B 101.6(3) . . ?
N1B C1B Au1B 126.7(3) . . ?
C2B C1B Au1B 131.6(3) . . ?
N3B C2B C1B 109.4(3) . . ?
N3B C2B C3B 121.4(4) . . ?
C1B C2B C3B 129.1(4) . . ?
C2B C3B C4B 128.3(4) . . ?
C2B C3B S1C 126.8(4) . . ?
C4B C3B S1C 102.3(3) . . ?
C2B C3B S1B 118.5(3) . . ?
C4B C3B S1B 112.8(3) . . ?
C5C C4B C3B 119.7(8) . . ?
C3B C4B C5B 101.2(4) . . ?
C3B C4B H4X 129.4 . . ?
C5B C4B H4X 129.4 . . ?
C5C C4B H4Y 120.1 . . ?
C3B C4B H4Y 120.1 . . ?
C6B S1B C3B 94.8(4) . . ?
C6B C5B C4B 117.5(8) . . ?
C6B C5B H5B 121.3 . . ?
C4B C5B H5B 121.3 . . ?
C5B C6B S1B 113.7(7) . . ?
C5B C6B H6B 123.2 . . ?
S1B C6B H6B 123.2 . . ?
C3B S1C C6C 93.2(6) . . ?
C4B C5C C6C 112.0(14) . . ?
C4B C5C H5C 124.0 . . ?
C6C C5C H5C 124.0 . . ?
C5C C6C S1C 111.2(13) . . ?
C5C C6C H6C 124.4 . . ?
S1C C6C H6C 124.4 . . ?
C12B C11B C16B 119.7(4) . . ?
C12B C11B P1B 122.5(3) . . ?
C16B C11B P1B 117.8(3) . . ?
C13B C12B C11B 120.2(4) . . ?
C13B C12B H12A 119.9 . . ?
C11B C12B H12A 119.9 . . ?
C12B C13B C14B 120.1(5) . . ?
C12B C13B H13A 119.9 . . ?
C14B C13B H13A 119.9 . . ?
C15B C14B C13B 120.2(5) . . ?
C15B C14B H14A 119.9 . . ?
C13B C14B H14A 119.9 . . ?
C16B C15B C14B 120.0(5) . . ?
C16B C15B H15A 120.0 . . ?
C14B C15B H15A 120.0 . . ?
C15B C16B C11B 119.8(4) . . ?
C15B C16B H16A 120.1 . . ?
C11B C16B H16A 120.1 . . ?
C22B C21B C26B 119.7(4) . . ?
C22B C21B P1B 117.2(3) . . ?
C26B C21B P1B 123.0(3) . . ?
C21B C22B C23B 120.0(4) . . ?
C21B C22B H22A 120.0 . . ?
C23B C22B H22A 120.0 . . ?
C24B C23B C22B 120.1(4) . . ?
C24B C23B H23A 120.0 . . ?
C22B C23B H23A 120.0 . . ?
C25B C24B C23B 120.2(4) . . ?
C25B C24B H24A 119.9 . . ?
C23B C24B H24A 119.9 . . ?
C24B C25B C26B 120.4(4) . . ?
C24B C25B H25A 119.8 . . ?
C26B C25B H25A 119.8 . . ?
C25B C26B C21B 119.7(4) . . ?
C25B C26B H26A 120.2 . . ?
C21B C26B H26A 120.2 . . ?
C36B C31B C32B 119.1(4) . . ?
C36B C31B P1B 118.4(3) . . ?
C32B C31B P1B 122.3(3) . . ?
C33B C32B C31B 119.9(4) . . ?
C33B C32B H32A 120.0 . . ?
C31B C32B H32A 120.0 . . ?
C34B C33B C32B 120.4(4) . . ?
C34B C33B H33A 119.8 . . ?
C32B C33B H33A 119.8 . . ?
C33B C34B C35B 120.2(4) . . ?
C33B C34B H34A 119.9 . . ?
C35B C34B H34A 119.9 . . ?
C34B C35B C36B 119.5(4) . . ?
C34B C35B H35A 120.2 . . ?
C36B C35B H35A 120.2 . . ?
C31B C36B C35B 120.8(4) . . ?
C31B C36B H36A 119.6 . . ?
C35B C36B H36A 119.6 . . ?
Cl2 C41 Cl1 110.0(3) . . ?
Cl2 C41 H41X 109.7 . . ?
Cl1 C41 H41X 109.7 . . ?
Cl2 C41 H41Y 109.7 . . ?
Cl1 C41 H41Y 109.7 . . ?
H41X C41 H41Y 108.2 . . ?
Cl3' C42 Cl4' 113.9(3) . . ?
Cl4 C42 Cl3 111.2(3) . . ?
Cl4 C42 H42X 109.4 . . ?
Cl3 C42 H42X 109.4 . . ?
Cl4 C42 H42Y 109.4 . . ?
Cl3 C42 H42Y 109.4 . . ?
H42X C42 H42Y 108.0 . . ?
Cl3' C42 H42Z 108.8 . . ?
Cl4' C42 H42Z 108.8 . . ?
Cl3' C42 H42W 108.8 . . ?
Cl4' C42 H42W 108.8 . . ?
H42Z C42 H42W 107.7 . . ?
Cl5 C43 Cl6 112.8(3) . . ?
Cl5 C43 H43A 109.0 . . ?
Cl6 C43 H43A 109.0 . . ?
Cl5 C43 H43B 109.0 . . ?
Cl6 C43 H43B 109.0 . . ?
H43A C43 H43B 107.8 . . ?

loop_
_geom_bond_atom_site_label_1
_geom_bond_atom_site_label_2
_geom_bond_distance
_geom_bond_site_symmetry_2
_geom_bond_publ_flag
Au1A C1A 2.035(4) . ?
Au1A P1A 2.2928(10) . ?
P1A C31C 1.804(7) . ?
P1A C21A 1.816(4) . ?
P1A C11A 1.820(4) . ?
P1A C31A 1.834(3) . ?
S1A C6A 1.711(5) . ?
S1A C3A 1.714(4) . ?
N1A C1A 1.351(5) . ?
N1A N2A 1.352(5) . ?
N1A H1A 0.87(6) . ?
N2A N3A 1.321(5) . ?
N3A C2A 1.364(5) . ?
C1A C2A 1.397(5) . ?
C2A C3A 1.454(5) . ?
C3A C4A 1.397(5) . ?
C4A C5A 1.410(6) . ?
C4A H4A 0.9500 . ?
C5A C6A 1.356(7) . ?
C5A H5A 0.9500 . ?
C6A H6A 0.9500 . ?
C11A C12A 1.395(5) . ?
C11A C16A 1.400(5) . ?
C12A C13A 1.396(6) . ?
C12A H12B 0.9500 . ?
C13A C14A 1.382(7) . ?
C13A H13B 0.9500 . ?
C14A C15A 1.386(7) . ?
C14A H14B 0.9500 . ?
C15A C16A 1.396(6) . ?
C15A H15B 0.9500 . ?
C16A H16B 0.9500 . ?
C21A C26A 1.400(5) . ?
C21A C22A 1.402(6) . ?
C23A C22A 1.386(6) . ?
C23A C24A 1.389(7) . ?
C23A H23B 0.9500 . ?
C24A C25A 1.381(7) . ?
C24A H24B 0.9500 . ?
C25A C26A 1.388(6) . ?
C25A H25B 0.9500 . ?
C22A H26B 0.9500 . ?
C26A H26C 0.9500 . ?
C31A C32A 1.3900 . ?
C31A C36A 1.3900 . ?
C32A C33A 1.3900 . ?
C32A H32B 0.9500 . ?
C33A C34A 1.3900 . ?
C33A H33B 0.9500 . ?
C34A C35A 1.3900 . ?
C34A H34B 0.9500 . ?
C35A C36A 1.3900 . ?
C35A H35B 0.9500 . ?
C36A H36B 0.9500 . ?
C31C C32C 1.3900 . ?
C31C C36C 1.3900 . ?
C32C C33C 1.3900 . ?
C32C H32C 0.9500 . ?
C33C C34C 1.3900 . ?
C33C H33C 0.9500 . ?
C34C C35C 1.3900 . ?
C34C H34C 0.9500 . ?
C35C C36C 1.3900 . ?
C35C H35C 0.9500 . ?
C36C H36C 0.9500 . ?
Au1B C1B 2.025(3) . ?
Au1B P1B 2.2811(9) . ?
P1B C11B 1.812(4) . ?
P1B C31B 1.812(4) . ?
P1B C21B 1.813(4) . ?
N1B N2B 1.333(4) . ?
N1B C1B 1.358(5) . ?
N1B H1B 0.8800 . ?
N2B N3B 1.307(5) . ?
N3B C2B 1.366(5) . ?
C1B C2B 1.390(5) . ?
C2B C3B 1.452(6) . ?
C3B C4B 1.490(5) . ?
C3B S1C 1.656(6) . ?
C3B S1B 1.740(5) . ?
C4B C5C 1.225(16) . ?
C4B C5B 1.547(10) . ?
C4B H4X 0.9500 . ?
C4B H4Y 0.9500 . ?
S1B C6B 1.608(9) . ?
C5B C6B 1.332(13) . ?
C5B H5B 0.9500 . ?
C6B H6B 0.9500 . ?
S1C C6C 1.730(16) . ?
C5C C6C 1.32(2) . ?
C5C H5C 0.9500 . ?
C6C H6C 0.9500 . ?
C11B C12B 1.390(6) . ?
C11B C16B 1.402(6) . ?
C12B C13B 1.379(6) . ?
C12B H12A 0.9500 . ?
C13B C14B 1.392(8) . ?
C13B H13A 0.9500 . ?
C14B C15B 1.387(8) . ?
C14B H14A 0.9500 . ?
C15B C16B 1.386(7) . ?
C15B H15A 0.9500 . ?
C16B H16A 0.9500 . ?
C21B C22B 1.387(5) . ?
C21B C26B 1.399(5) . ?
C22B C23B 1.391(6) . ?
C22B H22A 0.9500 . ?
C23B C24B 1.381(7) . ?
C23B H23A 0.9500 . ?
C24B C25B 1.379(7) . ?
C24B H24A 0.9500 . ?
C25B C26B 1.385(6) . ?
C25B H25A 0.9500 . ?
C26B H26A 0.9500 . ?
C31B C36B 1.388(6) . ?
C31B C32B 1.395(5) . ?
C32B C33B 1.392(6) . ?
C32B H32A 0.9500 . ?
C33B C34B 1.377(7) . ?
C33B H33A 0.9500 . ?
C34B C35B 1.388(7) . ?
C34B H34A 0.9500 . ?
C35B C36B 1.389(6) . ?
C35B H35A 0.9500 . ?
C36B H36A 0.9500 . ?
Cl1 C41 1.766(4) . ?
Cl2 C41 1.762(4) . ?
C41 H41X 0.9900 . ?
C41 H41Y 0.9900 . ?
Cl3 C42 1.780(4) . ?
Cl4 C42 1.769(4) . ?
Cl3' C42 1.759(4) . ?
Cl4' C42 1.765(4) . ?
C42 H42X 0.9900 . ?
C42 H42Y 0.9900 . ?
C42 H42Z 0.9900 . ?
C42 H42W 0.9900 . ?
Cl5 C43 1.756(4) . ?
Cl6 C43 1.759(4) . ?
C43 H43A 0.9900 . ?
C43 H43B 0.9900 . ?

loop_
_geom_hbond_atom_site_label_D
_geom_hbond_atom_site_label_H
_geom_hbond_atom_site_label_A
_geom_hbond_distance_DH
_geom_hbond_distance_HA
_geom_hbond_distance_DA
_geom_hbond_angle_DHA
_geom_hbond_site_symmetry_A
_geom_hbond_publ_flag
N1A H1A N2B 0.87(6) 2.56(6) 3.228(5) 135(5) . yes
N1A H1A N3B 0.87(6) 1.95(6) 2.799(4) 164(5) . yes
N1B H1B N2A 0.88 2.09 2.946(5) 162.9 3_777 yes

loop_
_publcif_info_cif.paper_type
?
